data_1506349
loop_
_publ_author_name
'Belicchi-Ferrari, Marisa'
'Bisceglie, Franco'
'Casoli, Claudio'
'Durot, St\'ephanie'
'Morgenstern-Badarau, Ir\`ene'
'Pelosi, Giorgio'
'Pilotti, Elisabetta'
'Pinelli, Silvana'
'Tarasconi, Pieralberto'

_publ_section_title
;
 Copper(II) and cobalt(III) pyridoxal thiosemicarbazone complexes with
 nitroprusside as counterion: syntheses, electronic properties, and
 antileukemic activity.
;
_journal_issue 5
_journal_name_full 'Journal of medicinal chemistry'
_journal_page_first 1671
_journal_page_last 1675
_journal_paper_doi 10.1021/jm049529n
_journal_volume 48
_journal_year 2005
_chemical_formula_sum 'C14 H16 Cu Fe N10 O5 S'
_chemical_formula_weight 555.80
_chemical_melting_point_gt 300
_chemical_name_systematic ' catena-\m O-pyridoxalthiosemicarbazonenitroprussidocopper(II) dihydrate'
_space_group_IT_number 14
_symmetry_cell_setting monoclinic
_symmetry_space_group_name_Hall '-P 2yn'
_symmetry_space_group_name_H-M 'P 1 21/n 1'
_cell_angle_alpha 90.00(0)
_cell_angle_beta 115.98(1)
_cell_angle_gamma 90.00(0)
_cell_formula_units_Z 4.00
_cell_length_a 13.157(3)
_cell_length_b 13.641(3)
_cell_length_c 14.205(4)
_cell_volume 2291.8(10)
_diffrn_radiation_type MoKalpha
_diffrn_radiation_wavelength 0.71073
_exptl_absorpt_coefficient_mu 1.6985
_exptl_crystal_colour 'dark green'
_exptl_crystal_density_diffrn 1.6108
_exptl_crystal_description ' prism'
_exptl_crystal_F_000 1124.0
_refine_ls_goodness_of_fit_all 0.99
_refine_ls_number_parameters 354
_refine_ls_number_reflns 12894
_refine_ls_R_factor_all 0.0479
_refine_ls_wR_factor_all 0.1600
_cod_data_source_file jm049529nsi20040616_115222.cif
_cod_data_source_block (4)
_cod_depositor_comments
;
The following automatic conversions were performed:

'_chemical_melting_point' tag was changed to
'_chemical_melting_point_gt' since the value was specified 'more
than' ('>') a certain temperature. The value '> 300' was changed to
'300' - it should be numeric and without a unit designator.

Automatic conversion script
Id: cif_fix_values 1715 2011-07-08 13:25:40Z adriana 
;
_cod_original_cell_volume 2292(1)
_cod_original_sg_symbol_H-M ' P21/n  '
_cod_original_formula_sum 'C14 H16 Cu1 Fe1 N10 O5 S1 '
_cod_database_code 1506349

loop_
_symmetry_equiv_pos_as_xyz
x,y,z
-x,-y,-z
-x+1/2,y+1/2,-z+1/2
x+1/2,-y+1/2,z+1/2

loop_
_atom_site_label
_atom_site_fract_x
_atom_site_fract_y
_atom_site_fract_z
_atom_site_U_iso_or_equiv
_atom_site_adp_type
_atom_site_type_symbol
Fe1 0.86234(4) 1.04812(3) 0.60802(3) 0.0307(2) Uani Fe
Cu1 0.92388(3) 1.33852(2) 0.41981(3) 0.0297(2) Uani Cu
S1 1.05308(7) 1.25322(6) 0.38802(6) 0.0395(4) Uani S
O1 0.8475(2) 1.4251(1) 0.4729(2) 0.0339(8) Uani O
O2 0.7453(2) 1.8136(1) 0.2336(2) 0.0404(11) Uani O
O2' 0.7547(2) 0.3136(1) 0.2664(2) 0.0404(10) Uani O
O3 1.0789(2) 0.9694(2) 0.6888(3) 0.0828(16) Uani O
O4W 0.4509(4) 0.0739(3) 0.3170(3) 0.0758(19) Uani O
O5W 0.5321(3) 1.7134(3) 0.4910(3) 0.0928(21) Uani O
N1 1.1386(3) 1.3224(2) 0.2645(3) 0.0538(18) Uani N
N2 1.0241(2) 1.4283(2) 0.2979(2) 0.0359(12) Uani N
N3 0.9548(2) 1.4474(2) 0.3444(2) 0.0269(11) Uani N
N4 0.6775(2) 1.6354(2) 0.4310(2) 0.0371(12) Uani N
N5 0.9006(2) 1.2291(2) 0.4973(2) 0.0379(12) Uani N
N9 0.7827(3) 0.8854(2) 0.7107(3) 0.0576(17) Uani N
N7 0.6201(3) 1.1229(2) 0.5367(3) 0.0705(18) Uani N
N8 0.7746(3) 0.9370(2) 0.3990(3) 0.0616(17) Uani N
N6 0.9168(4) 1.1731(3) 0.8044(3) 0.0880(20) Uani N
N10 0.9911(3) 1.0026(2) 0.6536(2) 0.0422(13) Uani N
C1 1.0736(3) 1.3395(2) 0.3106(2) 0.0337(13) Uani C
C2 0.9115(3) 1.5353(2) 0.3296(2) 0.0308(12) Uani C
C3 0.8330(2) 1.5681(2) 0.3684(2) 0.0259(12) Uani C
C4 0.7816(3) 1.6620(2) 0.3356(2) 0.0311(12) Uani C
C5 0.7054(3) 1.6922(2) 0.3695(3) 0.0388(15) Uani C
C6 0.7219(3) 1.5468(2) 0.4659(2) 0.0347(14) Uani C
C7 0.8041(3) 1.5105(2) 0.4351(2) 0.0289(13) Uani C
C14 0.8107(3) 0.9452(2) 0.6709(3) 0.0401(16) Uani C
C12 0.7096(3) 1.0966(2) 0.5612(3) 0.0413(15) Uani C
C10 0.8882(3) 1.1615(2) 0.5377(2) 0.0342(13) Uani C
C11 0.8958(3) 1.1283(2) 0.7303(3) 0.0507(18) Uani C
C13 0.8059(3) 0.9777(2) 0.4774(3) 0.0375(16) Uani C
C8 0.6822(5) 1.4902(4) 0.5322(4) 0.0552(22) Uani C
C9 0.8120(3) 1.7272(2) 0.2648(3) 0.0361(15) Uani C
H1 0.6539(41) 1.4375(35) 0.5021(40) 0.107(21) Uiso H
H2 1.0329(22) 1.4738(18) 0.2571(20) 0.0229(77) Uiso H
H3 0.6650(24) 1.7523(22) 0.3537(22) 0.0485(88) Uiso H
H4 0.7342(37) 1.4685(31) 0.5853(34) 0.081(17) Uiso H
H5 0.9357(25) 1.5754(20) 0.2874(24) 0.0442(93) Uiso H
H6 0.6372(32) 1.5259(26) 0.5579(30) 0.069(12) Uiso H
H7 1.1734(30) 1.2661(28) 0.2754(28) 0.077(13) Uiso H
H8 0.6264(27) 1.6595(21) 0.4584(24) 0.0474(98) Uiso H
H9 1.1447(30) 1.3655(25) 0.2228(28) 0.062(12) Uiso H
H10 0.5446(40) 1.7083(33) 0.5618(41) 0.110(18) Uiso H
H11 0.4079(52) 0.0911(42) 0.3149(51) 0.112(31) Uiso H
H12 0.4949(54) 1.7517(43) 0.4768(49) 0.146(28) Uiso H
H13 0.5191(65) 0.0777(44) 0.3941(62) 0.192(31) Uiso H
H14 0.7548(24) 1.8452(17) 0.2809(21) 0.0151(82) Uiso H
H15 0.8868(22) 1.7383(17) 0.2958(19) 0.0161(71) Uiso H
H16 0.7912(25) 1.6891(20) 0.1912(25) 0.0440(88) Uiso H

loop_
_atom_site_aniso_label
_atom_site_aniso_U_11
_atom_site_aniso_U_22
_atom_site_aniso_U_33
_atom_site_aniso_U_23
_atom_site_aniso_U_13
_atom_site_aniso_U_12
Fe1 0.0381(3) 0.0258(2) 0.0289(3) 0.0039(2) 0.0152(2) 0.0043(2)
Cu1 0.0379(3) 0.0211(2) 0.0309(2) 0.0032(2) 0.0157(2) 0.0017(2)
S1 0.0494(5) 0.0281(4) 0.0465(5) 0.0079(4) 0.0261(4) 0.0104(4)
O1 0.0487(14) 0.0247(10) 0.0325(12) 0.0021(9) 0.0217(11) 0.0017(9)
O2 0.0563(16) 0.0258(11) 0.0299(14) -0.0011(11) 0.0103(12) 0.0130(11)
O2' 0.0563(16) 0.0258(11) 0.0299(14) -0.0011(11) 0.0103(12) 0.0130(11)
O3 0.0455(19) 0.0768(18) 0.1146(26) 0.0341(18) 0.0245(18) 0.0162(15)
O4W 0.0711(25) 0.0769(21) 0.0790(26) -0.0308(18) 0.0325(21) 0.0118(19)
O5W 0.1158(29) 0.1205(27) 0.0643(22) 0.0427(19) 0.0601(21) 0.0840(24)
N1 0.0714(24) 0.0389(18) 0.0713(24) 0.0147(17) 0.0500(21) 0.0182(17)
N2 0.0457(18) 0.0226(13) 0.0471(18) 0.0089(13) 0.0276(15) 0.0058(12)
N3 0.0271(14) 0.0232(13) 0.0308(14) 0.0001(10) 0.0130(12) -0.0008(10)
N4 0.0369(17) 0.0410(15) 0.0378(16) -0.0020(13) 0.0204(14) 0.0067(13)
N5 0.0513(18) 0.0246(14) 0.0383(16) 0.0099(12) 0.0202(14) 0.0034(12)
N9 0.0735(23) 0.0381(16) 0.0814(24) 0.0123(16) 0.0525(20) 0.0068(16)
N7 0.0571(23) 0.0715(21) 0.0818(26) 0.0054(19) 0.0292(20) 0.0256(19)
N8 0.0953(28) 0.0402(16) 0.0480(20) -0.0067(15) 0.0302(19) -0.0052(16)
N6 0.1262(35) 0.0900(26) 0.0545(23) -0.0347(21) 0.0459(23) -0.0232(24)
N10 0.0395(19) 0.0364(15) 0.0494(19) 0.0171(14) 0.0181(15) 0.0051(14)
C1 0.0343(18) 0.0337(16) 0.0351(18) -0.0004(14) 0.0172(15) 0.0038(14)
C2 0.0320(18) 0.0256(16) 0.0301(18) 0.0019(14) 0.0091(14) -0.0054(14)
C3 0.0259(17) 0.0222(14) 0.0248(16) -0.0027(12) 0.0065(13) -0.0038(12)
C4 0.0298(18) 0.0309(16) 0.0298(17) -0.0014(13) 0.0106(14) 0.0022(13)
C5 0.0444(22) 0.0297(17) 0.0407(21) 0.0027(16) 0.0171(18) 0.0071(16)
C6 0.0430(21) 0.0308(16) 0.0322(18) -0.0004(14) 0.0184(15) -0.0002(15)
C7 0.0318(18) 0.0264(15) 0.0238(17) -0.0054(13) 0.0078(14) -0.0014(13)
C14 0.0487(22) 0.0319(16) 0.0468(21) 0.0001(16) 0.0275(18) 0.0085(16)
C12 0.0464(23) 0.0370(18) 0.0413(21) 0.0041(15) 0.0199(18) 0.0109(17)
C10 0.0386(19) 0.0322(16) 0.0287(17) -0.0012(14) 0.0118(14) 0.0070(14)
C11 0.0698(28) 0.0423(18) 0.0457(24) -0.0009(18) 0.0307(21) -0.0044(19)
C13 0.0578(24) 0.0247(15) 0.0320(20) 0.0022(15) 0.0215(17) 0.0036(16)
C8 0.0644(32) 0.0550(27) 0.0627(32) 0.0089(25) 0.0431(27) 0.0067(25)
C9 0.0341(21) 0.0303(18) 0.0378(20) 0.0065(15) 0.0101(16) 0.0052(15)

loop_
_atom_type_symbol
_atom_type_number_in_cell
_atom_type_description
_atom_type_scat_dispersion_real
_atom_type_scat_dispersion_imag
_atom_type_scat_source
Fe 4 'Iron        ' 0.3463 0.8444 'Int. Tab. C, 4.2.6.8, 6.1.1.4'
Cu 4 'Copper      ' 0.3201 1.2651 'Int. Tab. C, 4.2.6.8, 6.1.1.4'
'S ' 4 'Sulphur     ' 0.1246 0.1234 'Int. Tab. C, 4.2.6.8, 6.1.1.4'
'O ' 24 'Oxygen      ' 0.0106 0.0060 'Int. Tab. C, 4.2.6.8, 6.1.1.4'
'N ' 40 'Nitrogen    ' 0.0061 0.0033 'Int. Tab. C, 4.2.6.8, 6.1.1.4'
'C ' 56 'Carbon      ' 0.0033 0.0016 'Int. Tab. C, 4.2.6.8, 6.1.1.4'
'H ' 64 'Hydrogen    ' 0.0000 0.0000 'Int. Tab. C, 4.2.6.8, 6.1.1.4'

loop_
_geom_angle_atom_site_label_1
_geom_angle_atom_site_label_2
_geom_angle_atom_site_label_3
_geom_angle
_geom_angle_publ_flag
N10 Fe1 C14 93.1(2) no
N10 Fe1 C12 176.3(2) no
N10 Fe1 C10 96.9(1) no
N10 Fe1 C11 94.0(2) no
N10 Fe1 C13 95.0(2) no
C14 Fe1 C12 83.4(2) no
C14 Fe1 C10 170.0(1) no
C14 Fe1 C11 89.1(2) no
C14 Fe1 C13 91.0(1) no
C12 Fe1 C10 86.6(1) no
C12 Fe1 C11 84.8(2) no
C12 Fe1 C13 86.3(2) no
C10 Fe1 C11 89.4(1) no
C10 Fe1 C13 89.0(1) no
C11 Fe1 C13 171.0(1) no
S1 Cu1 O1 165.8(1) no
S1 Cu1 N3 85.8(1) no
S1 Cu1 N5 92.1(1) no
O1 Cu1 N3 91.0(1) no
O1 Cu1 N5 90.6(1) no
N3 Cu1 N5 177.4(1) no
Cu1 S1 C1 96.8(1) no
Cu1 O1 C7 127.0(2) no
C9 O2 H14 111(2) no
H11 O4W H13 112(8) no
H10 O5W H12 98(6) no
C1 N1 H7 118(3) no
C1 N1 H9 120(3) no
H7 N1 H9 121(3) no
N3 N2 C1 119.5(3) no
N3 N2 H2 119(2) no
C1 N2 H2 121(2) no
Cu1 N3 N2 117.3(2) no
Cu1 N3 C2 126.9(2) no
N2 N3 C2 115.7(3) no
C5 N4 C6 124.5(3) no
C5 N4 H8 120(2) no
C6 N4 H8 115(2) no
Cu1 N5 C10 175.4(3) no
Fe1 N10 O3 176.8(3) no
S1 C1 N1 121.5(3) no
S1 C1 N2 120.0(2) no
N1 C1 N2 118.5(3) no
N3 C2 C3 124.0(3) no
N3 C2 H5 113(2) no
C3 C2 H5 123(2) no
C2 C3 C4 118.1(3) no
C2 C3 C7 122.5(3) no
C4 C3 C7 119.4(2) no
C3 C4 C5 118.5(3) no
C3 C4 C9 121.0(2) no
C5 C4 C9 120.5(3) no
N4 C5 C4 121.0(3) no
N4 C5 H3 112(2) no
C4 C5 H3 127(2) no
N4 C6 C7 117.9(3) no
N4 C6 C8 119.2(3) no
C7 C6 C8 122.9(4) no
O1 C7 C3 125.2(2) no
O1 C7 C6 116.1(3) no
C3 C7 C6 118.7(3) no
Fe1 C14 N9 178.0(3) no
Fe1 C12 N7 177.4(4) no
Fe1 C10 N5 177.8(3) no
Fe1 C11 N6 177.8(3) no
Fe1 C13 N8 178.0(3) no
C6 C8 H1 109(4) no
C6 C8 H4 113(3) no
C6 C8 H6 115(3) no
H1 C8 H4 99(5) no
H1 C8 H6 115(4) no
H4 C8 H6 104(4) no
O2 C9 C4 112.7(2) no
O2 C9 H15 114(2) no
O2 C9 H16 104(2) no
C4 C9 H15 109(2) no
C4 C9 H16 109(2) no
H15 C9 H16 108(2) no

loop_
_geom_bond_atom_site_label_1
_geom_bond_atom_site_label_2
_geom_bond_distance
_geom_bond_publ_flag
Fe1 N10 1.647(3) no
Fe1 C14 1.939(4) no
Fe1 C12 1.936(4) no
Fe1 C10 1.950(3) no
Fe1 C11 1.934(4) no
Fe1 C13 1.926(3) no
Cu1 S1 2.263(1) no
Cu1 O1 1.907(2) no
Cu1 N3 1.974(3) no
Cu1 N5 1.957(3) no
S1 C1 1.711(4) no
O1 C7 1.305(3) no
O2 C9 1.419(4) no
O2 H14 0.76(2) no
O3 N10 1.133(4) no
O4W H11 0.60(7) no
O4W H13 1.07(6) no
O5W H10 0.95(5) no
O5W H12 0.68(6) no
N1 C1 1.306(6) no
N1 H7 0.87(3) no
N1 H9 0.86(4) no
N2 N3 1.365(5) no
N2 C1 1.349(4) no
N2 H2 0.89(3) no
N3 C2 1.305(4) no
N4 C5 1.334(5) no
N4 C6 1.339(4) no
N4 H8 0.97(4) no
N5 C10 1.135(4) no
N9 C14 1.143(5) no
N7 C12 1.131(6) no
N8 C13 1.148(5) no
N6 C11 1.141(5) no
C2 C3 1.438(5) no
C2 H5 0.96(3) no
C3 C4 1.429(4) no
C3 C7 1.406(5) no
C4 C5 1.351(6) no
C4 C9 1.522(5) no
C5 H3 0.95(3) no
C6 C7 1.421(6) no
C6 C8 1.480(8) no
C8 H1 0.84(4) no
C8 H4 0.82(3) no
C8 H6 0.95(4) no
C9 H15 0.90(2) no
C9 H16 1.09(3) no

loop_
_geom_torsion_atom_site_label_1
_geom_torsion_atom_site_label_2
_geom_torsion_atom_site_label_3
_geom_torsion_atom_site_label_4
_geom_torsion
_geom_torsion_publ_flag
C14 Fe1 N10 O3 -26(5) no
C12 Fe1 N10 O3 -7(7) no
C10 Fe1 N10 O3 152(5) no
C11 Fe1 N10 O3 62(5) no
C13 Fe1 N10 O3 -117(5) no
N10 Fe1 C14 N9 60(9) no
C12 Fe1 C14 N9 -118(9) no
C10 Fe1 C14 N9 -114(9) no
C11 Fe1 C14 N9 -33(9) no
C13 Fe1 C14 N9 155(9) no
N10 Fe1 C12 N7 2(*) no
C14 Fe1 C12 N7 21(8) no
C10 Fe1 C12 N7 -157(8) no
C11 Fe1 C12 N7 -68(8) no
C13 Fe1 C12 N7 112(8) no
N10 Fe1 C10 N5 -152(7) no
C14 Fe1 C10 N5 23(8) no
C12 Fe1 C10 N5 26(7) no
C11 Fe1 C10 N5 -58(7) no
C13 Fe1 C10 N5 113(7) no
N10 Fe1 C11 N6 -52(*) no
C14 Fe1 C11 N6 40(*) no
C12 Fe1 C11 N6 124(*) no
C10 Fe1 C11 N6 -149(*) no
C13 Fe1 C11 N6 131(*) no
N10 Fe1 C13 N8 -58(9) no
C14 Fe1 C13 N8 -151(9) no
C12 Fe1 C13 N8 125(9) no
C10 Fe1 C13 N8 38(9) no
C11 Fe1 C13 N8 118(9) no
O1 Cu1 S1 C1 -83.5(3) no
N3 Cu1 S1 C1 -5.8(1) no
N5 Cu1 S1 C1 175.7(1) no
S1 Cu1 O1 C7 97.5(4) no
N3 Cu1 O1 C7 20.5(2) no
N5 Cu1 O1 C7 -161.6(2) no
S1 Cu1 N3 N2 6.3(2) no
S1 Cu1 N3 C2 -177.4(3) no
O1 Cu1 N3 N2 172.4(2) no
O1 Cu1 N3 C2 -11.2(3) no
N5 Cu1 N3 N2 43(2) no
N5 Cu1 N3 C2 -140(2) no
S1 Cu1 N5 C10 -33(3) no
O1 Cu1 N5 C10 160(3) no
N3 Cu1 N5 C10 -70(5) no
Cu1 S1 C1 N1 -175.6(3) no
Cu1 S1 C1 N2 6.0(3) no
Cu1 O1 C7 C3 -20.0(4) no
Cu1 O1 C7 C6 160.6(2) no
H14 O2 C9 C4 62(2) no
H14 O2 C9 H15 -61(3) no
H14 O2 C9 H16 -179(3) no
H7 N1 C1 S1 -1(3) no
H7 N1 C1 N2 177(3) no
H9 N1 C1 S1 176(3) no
H9 N1 C1 N2 -4(3) no
C1 N2 N3 Cu1 -4.1(4) no
C1 N2 N3 C2 179.1(3) no
H2 N2 N3 Cu1 173(2) no
H2 N2 N3 C2 -3(2) no
N3 N2 C1 S1 -2.2(4) no
N3 N2 C1 N1 179.3(3) no
H2 N2 C1 S1 -178(2) no
H2 N2 C1 N1 2(2) no
Cu1 N3 C2 C3 0.9(5) no
Cu1 N3 C2 H5 -176(2) no
N2 N3 C2 C3 177.4(3) no
N2 N3 C2 H5 0(2) no
C6 N4 C5 C4 1.3(5) no
C6 N4 C5 H3 -179(2) no
H8 N4 C5 C4 176(2) no
H8 N4 C5 H3 -4(3) no
C5 N4 C6 C7 -0.3(5) no
C5 N4 C6 C8 -178.9(4) no
H8 N4 C6 C7 -174(2) no
H8 N4 C6 C8 6(2) no
Cu1 N5 C10 Fe1 -141(6) no
N3 C2 C3 C4 -172.4(3) no
N3 C2 C3 C7 6.3(5) no
H5 C2 C3 C4 5(2) no
H5 C2 C3 C7 -175(2) no
C2 C3 C4 C5 178.2(3) no
C2 C3 C4 C9 -2.2(4) no
C7 C3 C4 C5 -0.6(5) no
C7 C3 C4 C9 179.1(3) no
C2 C3 C7 O1 3.4(5) no
C2 C3 C7 C6 -177.2(3) no
C4 C3 C7 O1 -177.8(3) no
C4 C3 C7 C6 1.6(4) no
C3 C4 C5 N4 -0.9(5) no
C3 C4 C5 H3 -179(2) no
C9 C4 C5 N4 179.5(3) no
C9 C4 C5 H3 1(2) no
C3 C4 C9 O2 174.9(3) no
C3 C4 C9 H15 -56(2) no
C3 C4 C9 H16 60(2) no
C5 C4 C9 O2 -5.4(5) no
C5 C4 C9 H15 122(2) no
C5 C4 C9 H16 -119(2) no
N4 C6 C7 O1 178.3(3) no
N4 C6 C7 C3 -1.2(5) no
C8 C6 C7 O1 -3.2(5) no
C8 C6 C7 C3 177.4(4) no
N4 C6 C8 H1 119(4) no
N4 C6 C8 H4 -130(4) no
N4 C6 C8 H6 -11(3) no
C7 C6 C8 H1 -58(4) no
C7 C6 C8 H4 50(4) no
C7 C6 C8 H6 170(3) no
